data_4132909
loop_
_publ_author_name
'Yang, Qi-Liang'
'Wang, Xiang-Yang'
'Lu, Jia-Yan'
'Zhang, Li-Pu'
'Fang, Ping'
'Mei, Tian-Sheng'

_publ_section_title
;
 Copper-Catalyzed Electrochemical C-H Amination of Arenes with Secondary
 Amines.
;
_journal_issue 36
_journal_name_full 'Journal of the American Chemical Society'
_journal_page_first 11487
_journal_page_last 11494
_journal_paper_doi 10.1021/jacs.8b07380
_journal_volume 140
_journal_year 2018
_chemical_absolute_configuration unk
_chemical_formula_sum 'C15 H15 Br N4 O2'
_chemical_formula_weight 363.22
_space_group_crystal_system monoclinic
_space_group_IT_number 9
_space_group_name_Hall 'C -2yc'
_space_group_name_H-M_alt 'C 1 c 1'
_atom_sites_solution_hydrogens geom
_audit_creation_method SHELXL-2013
_cell_angle_alpha 90
_cell_angle_beta 105.815(2)
_cell_angle_gamma 90
_cell_formula_units_Z 4
_cell_length_a 16.6835(10)
_cell_length_b 13.0751(7)
_cell_length_c 7.3965(5)
_cell_measurement_reflns_used 4536
_cell_measurement_temperature 296(2)
_cell_measurement_theta_max 53.619
_cell_measurement_theta_min 5.076
_cell_volume 1552.39(16)
_computing_cell_refinement 'Bruker SAINT'
_computing_data_collection 'Bruker APEX2'
_computing_data_reduction 'Bruker SAINT'
_computing_molecular_graphics 'Bruker SHELXTL'
_computing_publication_material 'Bruker SHELXTL'
_computing_structure_refinement 'SHELXL-2013 (Sheldrick, 2013)'
_computing_structure_solution 'SHELXS-97 (Sheldrick 2008)'
_diffrn_ambient_temperature 296(2)
_diffrn_measured_fraction_theta_full 0.994
_diffrn_measured_fraction_theta_max 0.995
_diffrn_measurement_device_type 'Bruker APEX-II CCD'
_diffrn_measurement_method '\f and \w scans'
_diffrn_radiation_type MoK\a
_diffrn_radiation_wavelength 0.71073
_diffrn_reflns_av_R_equivalents 0.0366
_diffrn_reflns_av_unetI/netI 0.0396
_diffrn_reflns_Laue_measured_fraction_full 0.994
_diffrn_reflns_Laue_measured_fraction_max 0.995
_diffrn_reflns_limit_h_max 20
_diffrn_reflns_limit_h_min -19
_diffrn_reflns_limit_k_max 16
_diffrn_reflns_limit_k_min -16
_diffrn_reflns_limit_l_max 8
_diffrn_reflns_limit_l_min -9
_diffrn_reflns_number 8468
_diffrn_reflns_point_group_measured_fraction_full 0.919
_diffrn_reflns_point_group_measured_fraction_max 0.906
_diffrn_reflns_theta_full 25.242
_diffrn_reflns_theta_max 25.995
_diffrn_reflns_theta_min 2.538
_exptl_absorpt_coefficient_mu 2.660
_exptl_absorpt_correction_T_max 0.7456
_exptl_absorpt_correction_T_min 0.4559
_exptl_absorpt_correction_type multi-scan
_exptl_absorpt_process_details sadabs
_exptl_crystal_colour colorless
_exptl_crystal_density_diffrn 1.554
_exptl_crystal_description prismatic
_exptl_crystal_F_000 736
_exptl_crystal_size_max 0.190
_exptl_crystal_size_mid 0.160
_exptl_crystal_size_min 0.120
_refine_diff_density_max 0.322
_refine_diff_density_min -0.454
_refine_diff_density_rms 0.057
_refine_ls_abs_structure_details
; 
 Flack x determined using 1077 quotients [(I+)-(I-)]/[(I+)+(I-)] 
 (Parsons and Flack (2004), Acta Cryst. A60, s61). 
;
_refine_ls_abs_structure_Flack 0.414(6)
_refine_ls_extinction_expression Fc^*^=kFc[1+0.001xFc^2^\l^3^/sin(2\q)]^-1/4^
_refine_ls_extinction_method SHELXL
_refine_ls_goodness_of_fit_ref 1.058
_refine_ls_hydrogen_treatment constr
_refine_ls_matrix_type full
_refine_ls_number_parameters 200
_refine_ls_number_reflns 2774
_refine_ls_number_restraints 2
_refine_ls_restrained_S_all 1.057
_refine_ls_R_factor_all 0.0438
_refine_ls_R_factor_gt 0.0400
_refine_ls_shift/su_max 0.000
_refine_ls_shift/su_mean 0.000
_refine_ls_structure_factor_coef Fsqd
_refine_ls_weighting_details 'w=1/[\s^2^(Fo^2^)+(0.0605P)^2^+1.4454P] where P=(Fo^2^+2Fc^2^)/3'
_refine_ls_weighting_scheme calc
_refine_ls_wR_factor_gt 0.1057
_refine_ls_wR_factor_ref 0.1084
_reflns_Friedel_coverage 0.817
_reflns_Friedel_fraction_full 0.843
_reflns_Friedel_fraction_max 0.817
_reflns_number_gt 2570
_reflns_number_total 2774
_reflns_threshold_expression 'I > 2\s(I)'
_cod_data_source_file ja8b07380_si_004.cif
_cod_data_source_block mo_d8v18620_0m
_cod_original_sg_symbol_H-M 'C c'
_cod_database_code 4132909
_shelx_space_group_comment
; 
The symmetry employed for this shelxl refinement is uniquely defined 
by the following loop, which should always be used as a source of 
symmetry information in preference to the above space-group names. 
They are only intended as comments. 
;
_shelx_estimated_absorpt_t_min 0.632
_shelx_estimated_absorpt_t_max 0.741
_shelxl_version_number 2013-4

loop_
_space_group_symop_operation_xyz
'x, y, z'
'x, -y, z+1/2'
'x+1/2, y+1/2, z'
'x+1/2, -y+1/2, z+1/2'

loop_
_atom_site_label
_atom_site_type_symbol
_atom_site_fract_x
_atom_site_fract_y
_atom_site_fract_z
_atom_site_U_iso_or_equiv
_atom_site_adp_type
_atom_site_occupancy
_atom_site_site_symmetry_order
_atom_site_calc_flag
_atom_site_refinement_flags_posn
_atom_site_refinement_flags_adp
Br1 Br 0.21182(6) 0.59911(6) 0.09719(8) 0.0701(3) Uani 1 1 d . .
N1 N 0.6586(3) 0.4479(4) 0.7219(8) 0.0467(12) Uani 1 1 d . .
N2 N 0.5050(3) 0.4663(3) 0.5045(7) 0.0413(11) Uani 1 1 d . .
H2 H 0.5339 0.4122 0.5430 0.050 Uiso 1 1 calc R U
N3 N 0.3303(3) 0.3231(4) 0.2183(7) 0.0497(12) Uani 1 1 d . .
N4 N 0.4607(3) 0.2707(4) 0.4170(7) 0.0413(11) Uani 1 1 d . .
O1 O 0.5111(3) 0.6403(3) 0.5284(7) 0.0549(11) Uani 1 1 d . .
O2 O 0.5239(5) 0.0814(4) 0.5753(9) 0.089(2) Uani 1 1 d . .
C1 C 0.7373(4) 0.4364(6) 0.8296(11) 0.0590(17) Uani 1 1 d . .
H1 H 0.7581 0.3705 0.8550 0.071 Uiso 1 1 calc R U
C2 C 0.7882(5) 0.5167(6) 0.9037(11) 0.0631(18) Uani 1 1 d . .
H2A H 0.8423 0.5051 0.9768 0.076 Uiso 1 1 calc R U
C3 C 0.7585(5) 0.6142(6) 0.8688(13) 0.068(2) Uani 1 1 d . .
H3 H 0.7920 0.6698 0.9183 0.082 Uiso 1 1 calc R U
C4 C 0.6778(5) 0.6288(6) 0.7590(11) 0.0565(16) Uani 1 1 d . .
H4 H 0.6558 0.6942 0.7337 0.068 Uiso 1 1 calc R U
C5 C 0.6305(4) 0.5434(5) 0.6876(8) 0.0406(12) Uani 1 1 d . .
C6 C 0.5428(4) 0.5567(4) 0.5656(8) 0.0396(12) Uani 1 1 d . .
C7 C 0.4253(3) 0.4503(4) 0.3876(8) 0.0360(12) Uani 1 1 d . .
C8 C 0.3679(4) 0.5259(5) 0.3191(8) 0.0416(12) Uani 1 1 d . .
H8 H 0.3796 0.5938 0.3539 0.050 Uiso 1 1 calc R U
C9 C 0.2926(4) 0.4986(5) 0.1974(8) 0.0458(14) Uani 1 1 d . .
C10 C 0.2760(4) 0.3977(5) 0.1479(10) 0.0514(15) Uani 1 1 d . .
H10 H 0.2254 0.3810 0.0628 0.062 Uiso 1 1 calc R U
C11 C 0.4024(3) 0.3481(4) 0.3367(8) 0.0388(12) Uani 1 1 d . .
C12 C 0.4590(4) 0.1802(5) 0.2996(9) 0.0477(15) Uani 1 1 d . .
H12A H 0.4646 0.2004 0.1774 0.057 Uiso 1 1 calc R U
H12B H 0.4064 0.1445 0.2814 0.057 Uiso 1 1 calc R U
C13 C 0.5283(7) 0.1124(6) 0.3932(15) 0.073(3) Uani 1 1 d . .
H13A H 0.5274 0.0522 0.3161 0.088 Uiso 1 1 calc R U
H13B H 0.5806 0.1476 0.4048 0.088 Uiso 1 1 calc R U
C14 C 0.5267(6) 0.1690(6) 0.6901(11) 0.083(3) Uani 1 1 d . .
H14A H 0.5792 0.2044 0.7045 0.100 Uiso 1 1 calc R U
H14B H 0.5237 0.1480 0.8138 0.100 Uiso 1 1 calc R U
C15 C 0.4561(5) 0.2402(5) 0.6055(9) 0.0589(17) Uani 1 1 d . .
H15A H 0.4034 0.2065 0.5968 0.071 Uiso 1 1 calc R U
H15B H 0.4597 0.3003 0.6843 0.071 Uiso 1 1 calc R U

loop_
_atom_site_aniso_label
_atom_site_aniso_U_11
_atom_site_aniso_U_22
_atom_site_aniso_U_33
_atom_site_aniso_U_23
_atom_site_aniso_U_13
_atom_site_aniso_U_12
Br1 0.0580(4) 0.0811(6) 0.0656(5) 0.0130(4) 0.0072(3) 0.0326(4)
N1 0.042(3) 0.042(3) 0.054(3) -0.005(2) 0.009(2) -0.001(2)
N2 0.037(2) 0.032(2) 0.050(3) -0.003(2) 0.004(2) 0.003(2)
N3 0.041(3) 0.052(3) 0.050(3) -0.002(2) 0.002(2) -0.004(2)
N4 0.041(2) 0.032(2) 0.046(3) -0.004(2) 0.003(2) 0.003(2)
O1 0.060(3) 0.036(2) 0.061(3) -0.001(2) 0.004(2) 0.002(2)
O2 0.135(6) 0.050(3) 0.074(4) 0.009(3) 0.016(4) 0.033(3)
C1 0.045(4) 0.060(4) 0.067(5) -0.002(4) 0.008(3) 0.006(3)
C2 0.048(4) 0.078(5) 0.055(4) -0.014(4) 0.001(3) -0.001(4)
C3 0.060(5) 0.068(5) 0.069(5) -0.021(4) 0.006(4) -0.021(4)
C4 0.062(4) 0.045(3) 0.057(4) -0.009(3) 0.007(3) -0.010(3)
C5 0.042(3) 0.043(3) 0.038(3) -0.004(2) 0.012(2) -0.005(2)
C6 0.044(3) 0.038(3) 0.037(3) -0.004(2) 0.010(2) -0.003(2)
C7 0.032(3) 0.038(3) 0.038(3) -0.002(2) 0.009(2) -0.001(2)
C8 0.041(3) 0.043(3) 0.042(3) 0.002(2) 0.012(2) 0.006(2)
C9 0.040(3) 0.055(3) 0.043(3) 0.007(3) 0.012(2) 0.013(3)
C10 0.038(3) 0.062(4) 0.049(4) 0.000(3) 0.002(3) 0.001(3)
C11 0.035(3) 0.039(3) 0.042(3) -0.002(2) 0.009(2) -0.002(2)
C12 0.057(4) 0.035(3) 0.048(3) -0.009(3) 0.010(3) 0.001(3)
C13 0.087(6) 0.044(4) 0.084(6) -0.011(4) 0.017(5) 0.017(4)
C14 0.114(7) 0.066(5) 0.056(5) 0.005(4) 0.000(4) 0.035(5)
C15 0.079(5) 0.052(4) 0.041(3) -0.001(3) 0.010(3) 0.012(3)

loop_
_atom_type_symbol
_atom_type_description
_atom_type_scat_dispersion_real
_atom_type_scat_dispersion_imag
_atom_type_scat_source
C C 0.0033 0.0016 'International Tables Vol C Tables 4.2.6.8 and 6.1.1.4'
H H 0.0000 0.0000 'International Tables Vol C Tables 4.2.6.8 and 6.1.1.4'
Br Br -0.2901 2.4595 'International Tables Vol C Tables 4.2.6.8 and 6.1.1.4'
N N 0.0061 0.0033 'International Tables Vol C Tables 4.2.6.8 and 6.1.1.4'
O O 0.0106 0.0060 'International Tables Vol C Tables 4.2.6.8 and 6.1.1.4'

loop_
_geom_angle_atom_site_label_1
_geom_angle_atom_site_label_2
_geom_angle_atom_site_label_3
_geom_angle
C5 N1 C1 116.9(6)
C6 N2 C7 128.1(5)
C6 N2 H2 116.0
C7 N2 H2 116.0
C11 N3 C10 118.4(6)
C11 N4 C12 115.4(4)
C11 N4 C15 112.6(5)
C12 N4 C15 110.3(5)
C14 O2 C13 109.5(6)
N1 C1 C2 123.5(7)
N1 C1 H1 118.3
C2 C1 H1 118.3
C3 C2 C1 119.1(7)
C3 C2 H2A 120.4
C1 C2 H2A 120.4
C2 C3 C4 119.0(7)
C2 C3 H3 120.5
C4 C3 H3 120.5
C3 C4 C5 118.3(7)
C3 C4 H4 120.8
C5 C4 H4 120.8
N1 C5 C4 123.2(6)
N1 C5 C6 117.1(5)
C4 C5 C6 119.6(6)
O1 C6 N2 125.1(5)
O1 C6 C5 122.2(5)
N2 C6 C5 112.7(5)
C8 C7 N2 125.0(5)
C8 C7 C11 118.2(5)
N2 C7 C11 116.9(5)
C7 C8 C9 118.3(6)
C7 C8 H8 120.9
C9 C8 H8 120.9
C10 C9 C8 120.3(6)
C10 C9 Br1 119.6(5)
C8 C9 Br1 120.2(5)
N3 C10 C9 122.0(6)
N3 C10 H10 119.0
C9 C10 H10 119.0
N3 C11 C7 122.8(6)
N3 C11 N4 119.8(5)
C7 C11 N4 117.4(5)
N4 C12 C13 108.8(5)
N4 C12 H12A 109.9
C13 C12 H12A 109.9
N4 C12 H12B 109.9
C13 C12 H12B 109.9
H12A C12 H12B 108.3
O2 C13 C12 112.3(8)
O2 C13 H13A 109.2
C12 C13 H13A 109.2
O2 C13 H13B 109.2
C12 C13 H13B 109.2
H13A C13 H13B 107.9
O2 C14 C15 110.9(7)
O2 C14 H14A 109.5
C15 C14 H14A 109.5
O2 C14 H14B 109.5
C15 C14 H14B 109.5
H14A C14 H14B 108.0
N4 C15 C14 109.0(6)
N4 C15 H15A 109.9
C14 C15 H15A 109.9
N4 C15 H15B 109.9
C14 C15 H15B 109.9
H15A C15 H15B 108.3

loop_
_geom_bond_atom_site_label_1
_geom_bond_atom_site_label_2
_geom_bond_distance
Br1 C9 1.884(6)
N1 C5 1.334(8)
N1 C1 1.345(9)
N2 C6 1.358(7)
N2 C7 1.390(7)
N2 H2 0.8600
N3 C11 1.322(8)
N3 C10 1.337(8)
N4 C11 1.418(7)
N4 C12 1.464(7)
N4 C15 1.471(9)
O1 C6 1.212(7)
O2 C14 1.419(10)
O2 C13 1.428(12)
C1 C2 1.367(11)
C1 H1 0.9300
C2 C3 1.366(12)
C2 H2A 0.9300
C3 C4 1.383(11)
C3 H3 0.9300
C4 C5 1.385(9)
C4 H4 0.9300
C5 C6 1.506(8)
C7 C8 1.374(8)
C7 C11 1.412(8)
C8 C9 1.379(9)
C8 H8 0.9300
C9 C10 1.376(9)
C10 H10 0.9300
C12 C13 1.471(11)
C12 H12A 0.9700
C12 H12B 0.9700
C13 H13A 0.9700
C13 H13B 0.9700
C14 C15 1.498(10)
C14 H14A 0.9700
C14 H14B 0.9700
C15 H15A 0.9700
C15 H15B 0.9700

loop_
_geom_torsion_atom_site_label_1
_geom_torsion_atom_site_label_2
_geom_torsion_atom_site_label_3
_geom_torsion_atom_site_label_4
_geom_torsion
C5 N1 C1 C2 0.2(11)
N1 C1 C2 C3 0.4(13)
C1 C2 C3 C4 -0.2(13)
C2 C3 C4 C5 -0.4(12)
C1 N1 C5 C4 -0.9(10)
C1 N1 C5 C6 179.4(6)
C3 C4 C5 N1 1.1(11)
C3 C4 C5 C6 -179.3(7)
C7 N2 C6 O1 1.3(10)
C7 N2 C6 C5 -178.6(5)
N1 C5 C6 O1 178.9(6)
C4 C5 C6 O1 -0.7(9)
N1 C5 C6 N2 -1.2(7)
C4 C5 C6 N2 179.2(6)
C6 N2 C7 C8 -3.5(9)
C6 N2 C7 C11 176.7(6)
N2 C7 C8 C9 177.1(5)
C11 C7 C8 C9 -3.0(8)
C7 C8 C9 C10 0.4(9)
C7 C8 C9 Br1 -179.4(4)
C11 N3 C10 C9 -1.0(10)
C8 C9 C10 N3 1.8(10)
Br1 C9 C10 N3 -178.4(5)
C10 N3 C11 C7 -1.9(9)
C10 N3 C11 N4 178.7(6)
C8 C7 C11 N3 3.9(9)
N2 C7 C11 N3 -176.2(6)
C8 C7 C11 N4 -176.6(5)
N2 C7 C11 N4 3.3(7)
C12 N4 C11 N3 30.8(8)
C15 N4 C11 N3 -97.0(7)
C12 N4 C11 C7 -148.7(5)
C15 N4 C11 C7 83.5(7)
C11 N4 C12 C13 174.1(7)
C15 N4 C12 C13 -57.0(8)
C14 O2 C13 C12 -60.0(10)
N4 C12 C13 O2 58.7(9)
C13 O2 C14 C15 59.1(11)
C11 N4 C15 C14 -172.5(6)
C12 N4 C15 C14 57.1(7)
O2 C14 C15 N4 -58.4(10)
